data_2013878
loop_
_publ_author_name
'Zheng, Guangrong'
'Parkin, Sean'
'Dwoskin, Linda P.'
'Crooks, Peter A.'

_publ_section_title
;
 Two isomers of 2,4-dibenzyl-8-azabicyclo[3.2.1]octan-3-ol
;
_journal_issue 1
_journal_name_full 'Acta Crystallographica Section C'
_journal_page_first o9
_journal_page_last o11
_journal_paper_doi 10.1107/S0108270103026520
_journal_volume 60
_journal_year 2004
_chemical_formula_iupac 'C22 H27 N O'
_chemical_formula_moiety 'C22 H27 N O'
_chemical_formula_sum 'C22 H27 N O'
_chemical_formula_weight 321.45
_chemical_name_common 2\a,4\a-dibenzyl-3\b-tropanol
_chemical_name_systematic
;
2\a,4\a-dibenzyl-8-methyl-8-azabicyclo[3.2.1]octane-3\b-ol
;
_space_group_IT_number 36
_symmetry_cell_setting orthorhombic
_symmetry_space_group_name_Hall 'C 2c -2'
_symmetry_space_group_name_H-M 'C m c 21'
_atom_sites_solution_hydrogens geom
_atom_sites_solution_primary direct
_atom_sites_solution_secondary difmap
_audit_creation_method SHELXL-97
_cell_angle_alpha 90.00
_cell_angle_beta 90.00
_cell_angle_gamma 90.00
_cell_formula_units_Z 4
_cell_length_a 17.8580(8)
_cell_length_b 10.5480(9)
_cell_length_c 9.2364(8)
_cell_measurement_reflns_used 4871
_cell_measurement_temperature 173.0(10)
_cell_measurement_theta_max 27.48
_cell_measurement_theta_min 1.00
_cell_volume 1739.8(2)
_computing_cell_refinement 'SCALEPACK (Otwinowski & Minor, 1997)'
_computing_data_collection 'COLLECT (Nonius, 1998)'
_computing_data_reduction 'DENZO--SMN (Otwinowski & Minor, 1997)'
_computing_molecular_graphics 'XP in SHELXTL (Sheldrick, 1994)'
_computing_publication_material
;
SHELX97-2 (Sheldrick, 1997) and local procedures
;
_computing_structure_refinement 'SHELXL97 (Sheldrick, 1997)'
_computing_structure_solution 'SHELXS97 (Sheldrick, 1990)'
_diffrn_ambient_temperature 173.0(10)
_diffrn_detector_area_resol_mean 18
_diffrn_measured_fraction_theta_full 0.995
_diffrn_measured_fraction_theta_max 0.995
_diffrn_measurement_device_type 'Nonius KappaCCD diffractometer'
_diffrn_measurement_method '\w scans at fixed \c = 55\%'
_diffrn_radiation_monochromator graphite
_diffrn_radiation_source 'fine-focus sealed tube'
_diffrn_radiation_type MoK\a
_diffrn_radiation_wavelength 0.71073
_diffrn_reflns_av_R_equivalents 0.0750
_diffrn_reflns_av_sigmaI/netI 0.0703
_diffrn_reflns_limit_h_max 22
_diffrn_reflns_limit_h_min -23
_diffrn_reflns_limit_k_max 13
_diffrn_reflns_limit_k_min -13
_diffrn_reflns_limit_l_max 8
_diffrn_reflns_limit_l_min -11
_diffrn_reflns_number 5089
_diffrn_reflns_theta_full 27.44
_diffrn_reflns_theta_max 27.44
_diffrn_reflns_theta_min 2.24
_exptl_absorpt_coefficient_mu 0.074
_exptl_absorpt_correction_type none
_exptl_crystal_colour colourless
_exptl_crystal_density_diffrn 1.227
_exptl_crystal_density_method 'not measured'
_exptl_crystal_description needle
_exptl_crystal_F_000 696
_exptl_crystal_size_max 0.50
_exptl_crystal_size_mid 0.10
_exptl_crystal_size_min 0.08
_refine_diff_density_max 0.203
_refine_diff_density_min -0.205
_refine_ls_abs_structure_details
;
  Flack H D (1983), Acta Cryst. A39, 876-881
  The absolute structure of the crystal cannot be determined from the x-ray
  data because it is an all light atom structure determined with Mo K\a data.
  The quoted value of the Flack parameter was obtained in the conventional
  way, as a variable in a full-matrix least-squares refinement against data
  with unmerged Friedel opposites.  Final refinement cycles were performed
  against Friedel-merged data because the Flack parameter refined to a value
  with no physical interpretation.
;
_refine_ls_abs_structure_Flack -1(2)
_refine_ls_extinction_coef 0.0042(10)
_refine_ls_extinction_expression Fc^*^=kFc[1+0.001xFc^2^\l^3^/sin(2\q)]^-1/4^
_refine_ls_extinction_method SHELXL97
_refine_ls_goodness_of_fit_ref 1.485
_refine_ls_hydrogen_treatment constr
_refine_ls_matrix_type full
_refine_ls_number_parameters 117
_refine_ls_number_reflns 1085
_refine_ls_number_restraints 5
_refine_ls_restrained_S_all 1.485
_refine_ls_R_factor_all 0.0726
_refine_ls_R_factor_gt 0.0497
_refine_ls_shift/su_max 0.000
_refine_ls_shift/su_mean 0.000
_refine_ls_structure_factor_coef Fsqd
_refine_ls_weighting_details 'calc w=1/[\s^2^(Fo^2^)+(0.0372P)^2^P] where P=(Fo^2^+2Fc^2^)/3'
_refine_ls_weighting_scheme calc
_refine_ls_wR_factor_gt 0.0785
_refine_ls_wR_factor_ref 0.0850
_reflns_number_gt 861
_reflns_number_total 1085
_reflns_threshold_expression I>2\s(I)
_cod_data_source_file sq1138.cif
_cod_data_source_block II
_cod_database_code 2013878
_cod_database_fobs_code 2013878

loop_
_symmetry_equiv_pos_as_xyz
'x, y, z'
'-x, -y, z+1/2'
'-x, y, z'
'x, -y, z+1/2'
'x+1/2, y+1/2, z'
'-x+1/2, -y+1/2, z+1/2'
'-x+1/2, y+1/2, z'
'x+1/2, -y+1/2, z+1/2'

loop_
_atom_site_label
_atom_site_fract_x
_atom_site_fract_y
_atom_site_fract_z
_atom_site_U_iso_or_equiv
_atom_site_adp_type
_atom_site_calc_flag
_atom_site_refinement_flags
_atom_site_occupancy
_atom_site_disorder_assembly
_atom_site_disorder_group
_atom_site_type_symbol
N 0.0000 0.2661(2) 0.3866(3) 0.0220(7) Uani d SD 1 . . N
O 0.0000 0.58540(19) 0.1440(2) 0.0313(6) Uani d S 1 . . O
H0 0.0068 0.6083 0.0579 0.047 Uiso calc PR 0.50 . . H
C1 0.06407(11) 0.2693(2) 0.2841(2) 0.0249(6) Uani d . 1 . . C
H1 0.1112 0.2424 0.3341 0.030 Uiso calc R 1 . . H
C2 0.07162(11) 0.4056(2) 0.2277(2) 0.0233(6) Uani d . 1 . . C
H2 0.0796 0.4621 0.3133 0.028 Uiso calc R 1 . . H
C3 0.0000 0.4493(3) 0.1515(4) 0.0249(8) Uani d S 1 . . C
H3 0.0000 0.4148 0.0506 0.030 Uiso calc SR 1 . . H
C7 0.04318(12) 0.1735(2) 0.1653(3) 0.0309(6) Uani d . 1 . . C
H7A 0.0630 0.0882 0.1882 0.037 Uiso calc R 1 . . H
H7B 0.0630 0.2007 0.0701 0.037 Uiso calc R 1 . . H
C8 0.0000 0.1481(3) 0.4720(4) 0.0266(8) Uani d SD 1 . . C
H8A 0.0000 0.0698 0.4106 0.040 Uiso d SRD 1 . . H
H8B 0.0463 0.1423 0.5347 0.040 Uiso d RD 1 . . H
C9 0.13890(11) 0.4226(2) 0.1261(3) 0.0273(6) Uani d . 1 . . C
H9A 0.1320 0.3657 0.0419 0.033 Uiso calc R 1 . . H
H9B 0.1383 0.5107 0.0892 0.033 Uiso calc R 1 . . H
C10 0.21525(11) 0.3970(2) 0.1904(2) 0.0245(6) Uani d . 1 . . C
C11 0.24339(12) 0.4722(2) 0.3020(3) 0.0295(7) Uani d . 1 . . C
H11 0.2131 0.5379 0.3408 0.035 Uiso calc R 1 . . H
C12 0.31448(13) 0.4532(2) 0.3574(3) 0.0357(7) Uani d . 1 . . C
H12 0.3325 0.5051 0.4340 0.043 Uiso calc R 1 . . H
C13 0.35933(12) 0.3582(2) 0.3005(3) 0.0350(7) Uani d . 1 . . C
H13 0.4087 0.3459 0.3362 0.042 Uiso calc R 1 . . H
C14 0.33182(13) 0.2820(2) 0.1922(3) 0.0367(7) Uani d . 1 . . C
H14 0.3622 0.2161 0.1541 0.044 Uiso calc R 1 . . H
C15 0.26049(13) 0.3002(2) 0.1381(3) 0.0318(6) Uani d . 1 . . C
H15 0.2422 0.2457 0.0642 0.038 Uiso calc R 1 . . H

loop_
_atom_site_aniso_label
_atom_site_aniso_U_11
_atom_site_aniso_U_22
_atom_site_aniso_U_33
_atom_site_aniso_U_12
_atom_site_aniso_U_13
_atom_site_aniso_U_23
N 0.0236(15) 0.0224(16) 0.0202(16) 0.000 0.000 0.0046(12)
O 0.0420(14) 0.0226(12) 0.0293(14) 0.000 0.000 0.0043(12)
C1 0.0216(12) 0.0276(14) 0.0255(14) 0.0037(11) -0.0007(11) 0.0005(13)
C2 0.0248(12) 0.0221(13) 0.0230(14) -0.0013(10) 0.0017(10) -0.0016(11)
C3 0.0318(17) 0.0201(18) 0.0228(19) 0.000 0.000 0.0025(16)
C7 0.0405(13) 0.0235(13) 0.0288(14) 0.0011(10) 0.0027(12) -0.0019(12)
C8 0.0277(18) 0.028(2) 0.024(2) 0.000 0.000 0.0042(16)
C9 0.0284(13) 0.0275(13) 0.0259(14) -0.0057(10) 0.0030(11) 0.0009(12)
C10 0.0260(12) 0.0231(13) 0.0244(15) -0.0045(10) 0.0038(11) 0.0052(11)
C11 0.0292(13) 0.0300(16) 0.0291(16) -0.0001(11) 0.0078(12) -0.0002(13)
C12 0.0335(14) 0.0431(18) 0.0306(15) -0.0096(13) 0.0025(12) 0.0026(13)
C13 0.0278(13) 0.0415(16) 0.0356(17) 0.0001(13) 0.0026(13) 0.0140(15)
C14 0.0326(14) 0.0247(13) 0.0528(18) 0.0035(11) 0.0125(14) 0.0056(14)
C15 0.0321(13) 0.0254(13) 0.0379(16) -0.0050(11) 0.0082(13) -0.0041(14)

loop_
_atom_type_symbol
_atom_type_description
_atom_type_scat_dispersion_real
_atom_type_scat_dispersion_imag
_atom_type_scat_source
C C 0.0033 0.0016 'International Tables Vol C Tables 4.2.6.8 and 6.1.1.4'
H H 0.0000 0.0000 'International Tables Vol C Tables 4.2.6.8 and 6.1.1.4'
N N 0.0061 0.0033 'International Tables Vol C Tables 4.2.6.8 and 6.1.1.4'
O O 0.0106 0.0060 'International Tables Vol C Tables 4.2.6.8 and 6.1.1.4'

loop_
_geom_angle_atom_site_label_1
_geom_angle_atom_site_label_2
_geom_angle_atom_site_label_3
_geom_angle_site_symmetry_1
_geom_angle_site_symmetry_3
_geom_angle
_geom_angle_publ_flag
C8 N C1 . . 111.08(17) ?
C8 N C1 . 3 111.08(17) ?
C1 N C1 . 3 100.8(2) ?
C3 O H0 . . 109.5 ?
N C1 C2 . . 107.73(18) ?
N C1 C7 . . 104.69(17) ?
C2 C1 C7 . . 113.22(19) ?
N C1 H1 . . 110.3 ?
C2 C1 H1 . . 110.3 ?
C7 C1 H1 . . 110.3 ?
C3 C2 C9 . . 109.72(18) ?
C3 C2 C1 . . 111.38(17) ?
C9 C2 C1 . . 112.67(17) ?
C3 C2 H2 . . 107.6 ?
C9 C2 H2 . . 107.6 ?
C1 C2 H2 . . 107.6 ?
O C3 C2 . . 108.83(16) y
O C3 C2 . 3 108.83(16) y
C2 C3 C2 . 3 113.3(2) ?
O C3 H3 . . 108.6 ?
C2 C3 H3 . . 108.6 ?
C2 C3 H3 3 . 108.6 ?
C1 C7 C7 . 3 104.05(11) ?
C1 C7 H7A . . 110.9 ?
C7 C7 H7A 3 . 110.9 ?
C1 C7 H7B . . 110.9 ?
C7 C7 H7B 3 . 110.9 ?
H7A C7 H7B . . 109.0 ?
N C8 H8A . . 113.1 ?
N C8 H8B . . 110.9 ?
H8A C8 H8B . . 106.0 ?
C10 C9 C2 . . 116.4(2) ?
C10 C9 H9A . . 108.2 ?
C2 C9 H9A . . 108.2 ?
C10 C9 H9B . . 108.2 ?
C2 C9 H9B . . 108.2 ?
H9A C9 H9B . . 107.3 ?
C15 C10 C11 . . 117.8(2) ?
C15 C10 C9 . . 121.3(2) ?
C11 C10 C9 . . 120.9(2) ?
C12 C11 C10 . . 121.4(2) ?
C12 C11 H11 . . 119.3 ?
C10 C11 H11 . . 119.3 ?
C11 C12 C13 . . 119.7(2) ?
C11 C12 H12 . . 120.2 ?
C13 C12 H12 . . 120.2 ?
C14 C13 C12 . . 119.5(2) ?
C14 C13 H13 . . 120.3 ?
C12 C13 H13 . . 120.3 ?
C13 C14 C15 . . 120.8(2) ?
C13 C14 H14 . . 119.6 ?
C15 C14 H14 . . 119.6 ?
C14 C15 C10 . . 120.8(2) ?
C14 C15 H15 . . 119.6 ?
C10 C15 H15 . . 119.6 ?

loop_
_geom_bond_atom_site_label_1
_geom_bond_atom_site_label_2
_geom_bond_site_symmetry_2
_geom_bond_distance
_geom_bond_publ_flag
N C8 . 1.474(4) ?
N C1 . 1.485(3) y
N C1 3 1.486(3) y
O C3 . 1.437(3) ?
O H0 . 0.8400 ?
C1 C2 . 1.536(3) ?
C1 C7 . 1.537(3) ?
C1 H1 . 1.0000 ?
C2 C3 . 1.531(3) y
C2 C9 . 1.535(3) ?
C2 H2 . 1.0000 ?
C3 C2 3 1.531(3) y
C3 H3 . 1.0000 ?
C7 C7 3 1.542(4) ?
C7 H7A . 0.9900 ?
C7 H7B . 0.9900 ?
C8 H8A . 1.0016 ?
C8 H8B . 1.0106 ?
C9 C10 . 1.512(3) ?
C9 H9A . 0.9900 ?
C9 H9B . 0.9900 ?
C10 C15 . 1.389(3) ?
C10 C11 . 1.395(3) ?
C11 C12 . 1.383(3) ?
C11 H11 . 0.9500 ?
C12 C13 . 1.386(3) ?
C12 H12 . 0.9500 ?
C13 C14 . 1.374(3) ?
C13 H13 . 0.9500 ?
C14 C15 . 1.382(3) ?
C14 H14 . 0.9500 ?
C15 H15 . 0.9500 ?

loop_
_geom_torsion_atom_site_label_1
_geom_torsion_atom_site_label_2
_geom_torsion_atom_site_label_3
_geom_torsion_atom_site_label_4
_geom_torsion_site_symmetry_1
_geom_torsion_site_symmetry_4
_geom_torsion
_geom_torsion_publ_flag
C8 N C1 C2 . . -166.2(2) ?
C1 N C1 C2 3 . 76.0(2) ?
C8 N C1 C7 . . 73.0(2) ?
C1 N C1 C7 3 . -44.8(3) ?
N C1 C2 C3 . . -59.2(2) ?
C7 C1 C2 C3 . . 56.1(2) ?
N C1 C2 C9 . . 177.05(17) ?
C7 C1 C2 C9 . . -67.7(2) ?
C9 C2 C3 O . . -73.4(3) y
C1 C2 C3 O . . 161.2(2) ?
C9 C2 C3 C2 . 3 165.40(17) ?
C1 C2 C3 C2 . 3 39.9(3) ?
N C1 C7 C7 . 3 27.57(16) ?
C2 C1 C7 C7 . 3 -89.49(15) ?
C3 C2 C9 C10 . . 173.7(2) y
C1 C2 C9 C10 . . -61.6(3) y
C2 C9 C10 C15 . . 117.3(2) ?
C2 C9 C10 C11 . . -64.4(3) ?
C15 C10 C11 C12 . . 1.2(3) ?
C9 C10 C11 C12 . . -177.1(2) ?
C10 C11 C12 C13 . . 0.5(4) ?
C11 C12 C13 C14 . . -1.6(3) ?
C12 C13 C14 C15 . . 0.9(3) ?
C13 C14 C15 C10 . . 0.9(4) ?
C11 C10 C15 C14 . . -2.0(3) ?
C9 C10 C15 C14 . . 176.4(2) ?
